data_2217362
loop_
_publ_author_name
'Polson, Matthew I. J.'
'Scandola, Franco'
'Steel, Peter J.'

_publ_section_title
;
 4-[4-(Methylsulfanyl)phenyl]-6-phenyl-2,2'-bipyridine
;
_journal_coeditor_code WW2105
_journal_issue 1
_journal_name_full 'Acta Crystallographica Section E'
_journal_page_first o279
_journal_page_last o279
_journal_paper_doi 10.1107/S1600536807065701
_journal_volume 64
_journal_year 2008
_chemical_formula_iupac 'C23 H18 N2 S'
_chemical_formula_moiety 'C23 H18 N2 S'
_chemical_formula_sum 'C23 H18 N2 S'
_chemical_formula_weight 354.45
_chemical_name_systematic
;
4-[4-(Methylsulfanyl)phenyl]-6-phenyl-2,2'-bipyridine
;
_space_group_IT_number 14
_symmetry_cell_setting monoclinic
_symmetry_space_group_name_Hall '-P 2ybc'
_symmetry_space_group_name_H-M 'P 1 21/c 1'
_atom_sites_solution_hydrogens geom
_atom_sites_solution_primary direct
_atom_sites_solution_secondary difmap
_audit_creation_method SHELXL97
_cell_angle_alpha 90.00
_cell_angle_beta 92.262(9)
_cell_angle_gamma 90.00
_cell_formula_units_Z 4
_cell_length_a 19.189(3)
_cell_length_b 5.3617(8)
_cell_length_c 17.084(3)
_cell_measurement_reflns_used 1819
_cell_measurement_temperature 93(2)
_cell_measurement_theta_max 25.921
_cell_measurement_theta_min 2.650
_cell_volume 1756.3(5)
_computing_cell_refinement 'SAINT (Bruker, 2007)'
_computing_data_collection 'APEX2 (Bruker, 2007)'
_computing_data_reduction 'SAINT (Bruker, 2007)'
_computing_molecular_graphics 'ORTEP-3 for Windows (Version 1.08; Farrugia, 1997)'
_computing_publication_material 'publCIF (Westrip, 2008)'
_computing_structure_refinement 'SHELXL97 (Sheldrick, 1997)'
_computing_structure_solution 'SHELXS97 (Sheldrick, 1990)'
_diffrn_ambient_temperature 93(2)
_diffrn_measured_fraction_theta_full 0.999
_diffrn_measured_fraction_theta_max 0.999
_diffrn_measurement_device_type 'Bruker APEXII CCD area-detector'
_diffrn_measurement_method '\f and \w'
_diffrn_radiation_monochromator graphite
_diffrn_radiation_source 'sealed tube'
_diffrn_radiation_type MoK\a
_diffrn_radiation_wavelength 0.71073
_diffrn_reflns_av_R_equivalents 0.1205
_diffrn_reflns_av_sigmaI/netI 0.1217
_diffrn_reflns_limit_h_max 22
_diffrn_reflns_limit_h_min -22
_diffrn_reflns_limit_k_max 6
_diffrn_reflns_limit_k_min -6
_diffrn_reflns_limit_l_max 20
_diffrn_reflns_limit_l_min -20
_diffrn_reflns_number 19871
_diffrn_reflns_theta_full 25.05
_diffrn_reflns_theta_max 25.05
_diffrn_reflns_theta_min 2.39
_diffrn_standards_number 0
_exptl_absorpt_coefficient_mu 0.193
_exptl_absorpt_correction_T_max 0.992
_exptl_absorpt_correction_T_min 0.598537
_exptl_absorpt_correction_type multi-scan
_exptl_absorpt_process_details '(SADABS; Bruker, 2007)'
_exptl_crystal_colour yellow
_exptl_crystal_density_diffrn 1.341
_exptl_crystal_density_method 'not measured'
_exptl_crystal_description plate
_exptl_crystal_F_000 744
_exptl_crystal_size_max 0.45
_exptl_crystal_size_mid 0.17
_exptl_crystal_size_min 0.04
_refine_diff_density_max 0.495
_refine_diff_density_min -0.349
_refine_ls_extinction_method none
_refine_ls_goodness_of_fit_ref 0.925
_refine_ls_hydrogen_treatment constr
_refine_ls_matrix_type full
_refine_ls_number_parameters 236
_refine_ls_number_reflns 3118
_refine_ls_number_restraints 0
_refine_ls_restrained_S_all 0.925
_refine_ls_R_factor_all 0.1419
_refine_ls_R_factor_gt 0.0628
_refine_ls_shift/su_max_lt 0.001
_refine_ls_shift/su_mean <0.001
_refine_ls_structure_factor_coef Fsqd
_refine_ls_weighting_details 'calc w = 1/[\s^2^(Fo^2^)+(0.0562P)^2^+0.5007P] where P=(Fo^2^+2Fc^2^)/3'
_refine_ls_weighting_scheme calc
_refine_ls_wR_factor_gt 0.1388
_refine_ls_wR_factor_ref 0.1614
_reflns_number_gt 1442
_reflns_number_total 3118
_reflns_threshold_expression I>2\s(I)
_cod_data_source_file ww2105.cif
_cod_data_source_block I
_cod_original_sg_symbol_H-M 'P 21/c'
_cod_database_code 2217362
_cod_database_fobs_code 2217362

loop_
_symmetry_equiv_pos_as_xyz
'x, y, z'
'-x, y+1/2, -z+1/2'
'-x, -y, -z'
'x, -y-1/2, z-1/2'

loop_
_atom_site_type_symbol
_atom_site_label
_atom_site_fract_x
_atom_site_fract_y
_atom_site_fract_z
_atom_site_U_iso_or_equiv
_atom_site_adp_type
_atom_site_calc_flag
_atom_site_refinement_flags
_atom_site_occupancy
_atom_site_disorder_assembly
_atom_site_disorder_group
C C10 0.7765(2) 0.5910(7) 0.4911(2) 0.0262(10) Uani d . 1 . .
C C11 0.8384(2) 0.6255(8) 0.5330(3) 0.0467(13) Uani d . 1 B .
H H11 0.8788 0.5333 0.5204 0.056 Uiso calc R 1 . .
C C12 0.8411(2) 0.7978(9) 0.5941(3) 0.0575(15) Uani d . 1 . .
H H12 0.8832 0.8205 0.6245 0.069 Uiso calc R 1 B .
C C13 0.7843(2) 0.9318(8) 0.6101(2) 0.0383(11) Uani d . 1 B .
H H13 0.7862 1.0516 0.6511 0.046 Uiso calc R 1 . .
C C14 0.7242(2) 0.8947(9) 0.5672(3) 0.0440(12) Uani d . 1 . .
H H14 0.6839 0.9883 0.5792 0.053 Uiso calc R 1 A 1
N N15 0.71985(18) 0.7258(8) 0.5069(2) 0.0428(10) Uani d P 0.60 B 1
C C15 0.71985(18) 0.7258(8) 0.5069(2) 0.0428(10) Uani d P 0.40 B 2
H H15 0.6775 0.7046 0.4769 0.051 Uiso calc PR 0.40 B 2
N N20 0.82507(15) 0.2544(7) 0.41731(17) 0.0296(8) Uani d . 1 . .
C C20 0.7730(2) 0.4149(8) 0.4222(2) 0.0278(10) Uani d . 1 B .
C C21 0.7176(2) 0.4300(8) 0.3674(2) 0.0300(10) Uani d . 1 . .
H H21 0.6811 0.5471 0.3741 0.036 Uiso calc R 1 B .
C C22 0.71595(19) 0.2711(8) 0.3022(2) 0.0269(9) Uani d . 1 B .
C C23 0.7708(2) 0.1064(8) 0.2974(2) 0.0322(11) Uani d . 1 . .
H H23 0.7720 -0.0040 0.2540 0.039 Uiso calc R 1 B .
C C24 0.8246(2) 0.0983(8) 0.3549(2) 0.0314(10) Uani d . 1 B .
C C30 0.8832(2) -0.0776(8) 0.3508(2) 0.0306(10) Uani d . 1 . .
C C31 0.9434(2) -0.0504(9) 0.3971(3) 0.0453(13) Uani d . 1 B .
H H31 0.9469 0.0856 0.4327 0.054 Uiso calc R 1 . .
C C32 0.9981(3) -0.2125(10) 0.3934(3) 0.0545(14) Uani d . 1 . .
H H32 1.0387 -0.1896 0.4262 0.065 Uiso calc R 1 B .
C C33 0.9939(2) -0.4123(9) 0.3407(3) 0.0454(13) Uani d . 1 B .
H H33 1.0314 -0.5261 0.3361 0.054 Uiso calc R 1 . .
C C34 0.9338(2) -0.4371(9) 0.2964(3) 0.0441(12) Uani d . 1 . .
H H34 0.9297 -0.5751 0.2617 0.053 Uiso calc R 1 B 1
N N35 0.87914(19) -0.2752(8) 0.2989(2) 0.0354(10) Uani d P 0.40 B 2
C C35 0.87914(19) -0.2752(8) 0.2989(2) 0.0354(10) Uani d P 0.60 B 1
H H35 0.8389 -0.2979 0.2655 0.042 Uiso calc PR 0.60 B 1
C C40 0.65707(19) 0.2792(8) 0.2432(2) 0.0283(10) Uani d . 1 . .
C C41 0.6070(2) 0.4625(8) 0.2429(2) 0.0380(11) Uani d . 1 B .
H H41 0.6118 0.5930 0.2803 0.046 Uiso calc R 1 . .
C C42 0.5494(2) 0.4669(8) 0.1906(2) 0.0393(12) Uani d . 1 . .
H H42 0.5163 0.5981 0.1928 0.047 Uiso calc R 1 B .
C C43 0.54081(19) 0.2767(8) 0.1349(2) 0.0302(10) Uani d . 1 B .
C C44 0.5919(2) 0.0955(9) 0.1327(3) 0.0442(12) Uani d . 1 . .
H H44 0.5880 -0.0321 0.0943 0.053 Uiso calc R 1 B .
C C45 0.6486(2) 0.0961(8) 0.1857(3) 0.0411(12) Uani d . 1 B .
H H45 0.6827 -0.0318 0.1826 0.049 Uiso calc R 1 . .
S S40 0.46881(5) 0.2541(2) 0.06834(6) 0.0347(3) Uani d . 1 . .
C C46 0.4188(2) 0.5257(8) 0.0889(2) 0.0422(12) Uani d . 1 B .
H H46A 0.4083 0.5279 0.1446 0.063 Uiso calc R 1 . .
H H46B 0.3752 0.5232 0.0571 0.063 Uiso calc R 1 . .
H H46C 0.4456 0.6752 0.0763 0.063 Uiso calc R 1 . .

loop_
_atom_site_aniso_label
_atom_site_aniso_U_11
_atom_site_aniso_U_22
_atom_site_aniso_U_33
_atom_site_aniso_U_12
_atom_site_aniso_U_13
_atom_site_aniso_U_23
C10 0.032(2) 0.030(2) 0.016(2) -0.001(2) 0.0034(18) 0.005(2)
C11 0.048(3) 0.050(3) 0.041(3) 0.015(2) -0.006(2) -0.015(3)
C12 0.056(3) 0.071(4) 0.044(3) 0.019(3) -0.024(2) -0.021(3)
C13 0.052(3) 0.043(3) 0.019(3) 0.003(2) -0.004(2) -0.007(2)
C14 0.046(3) 0.050(3) 0.037(3) 0.014(2) 0.004(2) -0.019(3)
N15 0.043(2) 0.058(3) 0.028(2) 0.007(2) -0.0014(17) -0.019(2)
C15 0.043(2) 0.058(3) 0.028(2) 0.007(2) -0.0014(17) -0.019(2)
N20 0.0384(19) 0.037(2) 0.0137(18) 0.003(2) 0.0057(14) 0.0044(19)
C20 0.037(2) 0.034(3) 0.012(2) 0.001(2) 0.0076(19) 0.002(2)
C21 0.042(3) 0.029(3) 0.019(2) 0.000(2) 0.002(2) 0.001(2)
C22 0.039(2) 0.029(2) 0.013(2) -0.002(2) 0.0067(17) 0.004(2)
C23 0.048(3) 0.036(3) 0.013(2) -0.002(2) 0.003(2) -0.001(2)
C24 0.043(3) 0.029(3) 0.022(3) -0.002(2) 0.006(2) 0.005(2)
C30 0.039(3) 0.037(3) 0.016(2) 0.003(2) 0.0086(19) 0.006(2)
C31 0.056(3) 0.056(3) 0.024(3) 0.013(3) 0.001(2) -0.003(2)
C32 0.064(3) 0.071(4) 0.029(3) 0.018(3) 0.000(2) 0.007(3)
C33 0.056(3) 0.046(3) 0.035(3) 0.012(3) 0.011(2) 0.013(3)
C34 0.062(3) 0.040(3) 0.032(3) 0.003(3) 0.018(3) -0.003(2)
N35 0.048(2) 0.036(2) 0.023(2) 0.006(2) 0.0093(18) 0.000(2)
C35 0.048(2) 0.036(2) 0.023(2) 0.006(2) 0.0093(18) 0.000(2)
C40 0.039(2) 0.031(3) 0.016(2) -0.005(2) 0.0059(17) 0.003(2)
C41 0.053(3) 0.045(3) 0.016(3) 0.005(2) -0.002(2) -0.010(2)
C42 0.055(3) 0.041(3) 0.022(3) 0.012(2) 0.001(2) -0.007(2)
C43 0.038(2) 0.029(3) 0.024(2) -0.005(2) 0.0013(18) 0.004(2)
C44 0.056(3) 0.040(3) 0.036(3) 0.006(3) -0.008(2) -0.011(2)
C45 0.052(3) 0.034(3) 0.037(3) 0.010(2) -0.004(2) -0.009(2)
S40 0.0459(6) 0.0359(6) 0.0222(6) -0.0007(6) -0.0005(4) -0.0047(6)
C46 0.049(3) 0.053(3) 0.024(3) 0.009(2) -0.003(2) -0.003(2)

loop_
_atom_type_symbol
_atom_type_description
_atom_type_scat_dispersion_real
_atom_type_scat_dispersion_imag
_atom_type_scat_source
C C 0.0033 0.0016 'International Tables Vol C Tables 4.2.6.8 and 6.1.1.4'
H H 0.0000 0.0000 'International Tables Vol C Tables 4.2.6.8 and 6.1.1.4'
N N 0.0061 0.0033 'International Tables Vol C Tables 4.2.6.8 and 6.1.1.4'
S S 0.1246 0.1234 'International Tables Vol C Tables 4.2.6.8 and 6.1.1.4'

loop_
_geom_angle_atom_site_label_1
_geom_angle_atom_site_label_2
_geom_angle_atom_site_label_3
_geom_angle
N15 C10 C11 120.9(4)
N15 C10 C20 118.8(4)
C11 C10 C20 120.1(4)
C10 C11 C12 119.0(4)
C10 C11 H11 120.5
C12 C11 H11 120.5
C13 C12 C11 120.1(4)
C13 C12 H12 120.0
C11 C12 H12 120.0
C12 C13 C14 119.4(4)
C12 C13 H13 120.3
C14 C13 H13 120.3
C13 C14 N15 121.8(4)
C13 C14 H14 119.1
N15 C14 H14 119.1
C10 N15 C14 118.8(4)
C20 N20 C24 117.9(3)
N20 C20 C21 123.7(4)
N20 C20 C10 116.4(3)
C21 C20 C10 119.9(4)
C20 C21 C22 119.4(4)
C20 C21 H21 120.3
C22 C21 H21 120.3
C23 C22 C21 116.4(3)
C23 C22 C40 122.7(4)
C21 C22 C40 120.9(4)
C22 C23 C24 121.5(4)
C22 C23 H23 119.3
C24 C23 H23 119.3
N20 C24 C23 121.1(4)
N20 C24 C30 116.8(4)
C23 C24 C30 122.1(4)
C31 C30 N35 118.2(4)
C31 C30 C24 121.9(4)
N35 C30 C24 119.8(4)
C32 C31 C30 122.2(5)
C32 C31 H31 118.9
C30 C31 H31 118.9
C31 C32 C33 119.5(5)
C31 C32 H32 120.3
C33 C32 H32 120.3
C34 C33 C32 117.3(5)
C34 C33 H33 121.3
C32 C33 H33 121.3
C33 C34 N35 123.8(5)
C33 C34 H34 118.1
N35 C34 H34 118.1
C34 N35 C30 118.9(4)
C41 C40 C45 116.1(4)
C41 C40 C22 122.4(4)
C45 C40 C22 121.5(4)
C40 C41 C42 123.4(4)
C40 C41 H41 118.3
C42 C41 H41 118.3
C41 C42 C43 119.5(4)
C41 C42 H42 120.2
C43 C42 H42 120.2
C44 C43 C42 117.7(4)
C44 C43 S40 118.3(3)
C42 C43 S40 123.9(3)
C43 C44 C45 121.4(4)
C43 C44 H44 119.3
C45 C44 H44 119.3
C44 C45 C40 121.8(4)
C44 C45 H45 119.1
C40 C45 H45 119.1
C43 S40 C46 103.4(2)
S40 C46 H46A 109.5
S40 C46 H46B 109.5
H46A C46 H46B 109.5
S40 C46 H46C 109.5
H46A C46 H46C 109.5
H46B C46 H46C 109.5

loop_
_geom_bond_atom_site_label_1
_geom_bond_atom_site_label_2
_geom_bond_distance
C10 N15 1.342(5)
C10 C11 1.374(5)
C10 C20 1.509(5)
C11 C12 1.394(6)
C11 H11 0.9500
C12 C13 1.343(6)
C12 H12 0.9500
C13 C14 1.357(5)
C13 H13 0.9500
C14 N15 1.371(5)
C14 H14 0.9500
N20 C20 1.324(5)
N20 C24 1.355(5)
C20 C21 1.391(5)
C21 C22 1.402(5)
C21 H21 0.9500
C22 C23 1.378(5)
C22 C40 1.485(5)
C23 C24 1.398(5)
C23 H23 0.9500
C24 C30 1.472(5)
C30 C31 1.380(6)
C30 N35 1.382(5)
C31 C32 1.367(6)
C31 H31 0.9500
C32 C33 1.399(6)
C32 H32 0.9500
C33 C34 1.360(6)
C33 H33 0.9500
C34 N35 1.364(5)
C34 H34 0.9500
C40 C41 1.375(5)
C40 C45 1.393(5)
C41 C42 1.392(5)
C41 H41 0.9500
C42 C43 1.401(6)
C42 H42 0.9500
C43 C44 1.381(6)
C43 S40 1.758(4)
C44 C45 1.388(6)
C44 H44 0.9500
C45 H45 0.9500
S40 C46 1.787(4)
C46 H46A 0.9800
C46 H46B 0.9800
C46 H46C 0.9800
